data_4068886
loop_
_publ_author_name
'Zang, Shuang-Quan'
'Han, Jie'
'Mak, Thomas C. W.'

_publ_section_title
;
 Silver(I)&#x2212;Organic Networks Assembled with the Flexible
 Prop-2-ynyloxybenzene Ligand:In SituRecrystallization and Unusual
 Silver&#x2212;Aromatic Interaction
;
_journal_issue 9
_journal_name_full Organometallics
_journal_page_first 2677
_journal_paper_doi 10.1021/om801143q
_journal_volume 28
_journal_year 2009
_chemical_formula_moiety 'C26 H19 Ag6 F9 N O9, C2 F3 O2'
_chemical_formula_sum 'C28 H19 Ag6 F12 N O11'
_chemical_formula_weight 1420.66
_chemical_name_systematic
; 
 ? 
;
_space_group_IT_number 14
_symmetry_cell_setting monoclinic
_symmetry_space_group_name_Hall '-P 2ybc'
_symmetry_space_group_name_H-M 'P 1 21/c 1'
_atom_sites_solution_hydrogens geom
_atom_sites_solution_primary direct
_atom_sites_solution_secondary difmap
_audit_creation_method SHELXL-97
_cell_angle_alpha 90.00
_cell_angle_beta 105.663(4)
_cell_angle_gamma 90.00
_cell_formula_units_Z 4
_cell_length_a 13.888(3)
_cell_length_b 21.504(4)
_cell_length_c 12.727(2)
_cell_measurement_reflns_used 977
_cell_measurement_temperature 293(2)
_cell_measurement_theta_max 22.393
_cell_measurement_theta_min 2.431
_cell_volume 3659.7(12)
_computing_cell_refinement SMART
_computing_data_collection 'SMART (Bruker, 2000)'
_computing_data_reduction 'SAINT (Bruker, 2000)'
_computing_molecular_graphics SHELXTL
_computing_publication_material SHELXTL
_computing_structure_refinement SHELXTL
_computing_structure_solution 'SHELXTL (Bruker, 2000)'
_diffrn_ambient_temperature 293(2)
_diffrn_measured_fraction_theta_full 0.997
_diffrn_measured_fraction_theta_max 0.997
_diffrn_measurement_device_type 'CCD area detector'
_diffrn_measurement_method 'phi and omega scans'
_diffrn_radiation_monochromator graphite
_diffrn_radiation_source 'fine-focus sealed tube'
_diffrn_radiation_type MoK\a
_diffrn_radiation_wavelength 0.71073
_diffrn_reflns_av_R_equivalents 0.0752
_diffrn_reflns_av_sigmaI/netI 0.0652
_diffrn_reflns_limit_h_max 16
_diffrn_reflns_limit_h_min -14
_diffrn_reflns_limit_k_max 25
_diffrn_reflns_limit_k_min -23
_diffrn_reflns_limit_l_max 14
_diffrn_reflns_limit_l_min -15
_diffrn_reflns_number 19684
_diffrn_reflns_theta_full 25.00
_diffrn_reflns_theta_max 25.00
_diffrn_reflns_theta_min 1.52
_exptl_absorpt_coefficient_mu 3.267
_exptl_absorpt_correction_T_max 0.720
_exptl_absorpt_correction_T_min 0.680
_exptl_absorpt_correction_type multi-scan
_exptl_absorpt_process_details 'SADABS(Bruker, 2000)'
_exptl_crystal_colour colourless
_exptl_crystal_density_diffrn 2.578
_exptl_crystal_density_method 'not measured'
_exptl_crystal_description needle
_exptl_crystal_F_000 2688
_exptl_crystal_size_max 0.4
_exptl_crystal_size_mid 0.1
_exptl_crystal_size_min 0.1
_refine_diff_density_max 1.363
_refine_diff_density_min -1.295
_refine_diff_density_rms 0.157
_refine_ls_extinction_method none
_refine_ls_goodness_of_fit_ref 1.064
_refine_ls_hydrogen_treatment constr
_refine_ls_matrix_type full
_refine_ls_number_parameters 534
_refine_ls_number_reflns 6434
_refine_ls_number_restraints 24
_refine_ls_restrained_S_all 1.063
_refine_ls_R_factor_all 0.0970
_refine_ls_R_factor_gt 0.0678
_refine_ls_shift/su_max 0.001
_refine_ls_shift/su_mean 0.000
_refine_ls_structure_factor_coef Fsqd
_refine_ls_weighting_details 'calc w=1/[\s^2^(Fo^2^)+(0.0607P)^2^+29.6845P] where P=(Fo^2^+2Fc^2^)/3'
_refine_ls_weighting_scheme calc
_refine_ls_wR_factor_gt 0.1596
_refine_ls_wR_factor_ref 0.1704
_reflns_number_gt 4511
_reflns_number_total 6434
_reflns_threshold_expression >2sigma(I)
_cod_data_source_file om801143q_si_001.cif
_cod_data_source_block 1
_cod_original_sg_symbol_H-M 'P 21/c'
_cod_database_code 4068886

loop_
_symmetry_equiv_pos_as_xyz
'x, y, z'
'-x, y+1/2, -z+1/2'
'-x, -y, -z'
'x, -y-1/2, z-1/2'

loop_
_atom_site_label
_atom_site_type_symbol
_atom_site_fract_x
_atom_site_fract_y
_atom_site_fract_z
_atom_site_U_iso_or_equiv
_atom_site_adp_type
_atom_site_occupancy
_atom_site_symmetry_multiplicity
_atom_site_calc_flag
_atom_site_refinement_flags
_atom_site_disorder_assembly
_atom_site_disorder_group
Ag1 Ag 0.21932(8) 0.27789(4) 0.37965(8) 0.0569(3) Uani 1 1 d . . .
Ag2 Ag 0.09258(8) 0.16836(6) 0.26036(10) 0.0824(4) Uani 1 1 d . . .
Ag3 Ag 0.4430(5) 0.2096(4) 0.6214(9) 0.0539(17) Uani 0.61(6) 1 d P . 1
Ag3' Ag 0.413(4) 0.2044(6) 0.588(4) 0.084(7) Uani 0.39(6) 1 d P . 2
Ag4 Ag 0.28204(8) 0.22368(4) 0.17672(9) 0.0606(3) Uani 1 1 d . . .
Ag5 Ag 0.19739(10) 0.33004(5) 0.01643(9) 0.0787(4) Uani 1 1 d . . .
Ag6 Ag 0.44225(9) 0.28652(5) 0.33072(9) 0.0749(4) Uani 1 1 d . . .
C1 C 0.2500(8) 0.1814(5) 0.3642(8) 0.041(2) Uani 1 1 d . . .
C2 C 0.2913(9) 0.1350(5) 0.3549(9) 0.046(3) Uani 1 1 d . . .
C3 C 0.3452(11) 0.0741(6) 0.3450(10) 0.071(4) Uani 1 1 d . . .
H3A H 0.3028 0.0482 0.2889 0.086 Uiso 1 1 calc R . .
H3B H 0.4062 0.0828 0.3244 0.086 Uiso 1 1 calc R . .
O1 O 0.3682(6) 0.0427(3) 0.4457(7) 0.060(2) Uani 1 1 d . . .
C4 C 0.4426(8) 0.0659(5) 0.5324(10) 0.048(3) Uani 1 1 d . . .
C5 C 0.4557(10) 0.0344(6) 0.6312(10) 0.056(3) Uani 1 1 d . . .
H5 H 0.4153 0.0008 0.6369 0.067 Uiso 1 1 calc R . .
C6 C 0.5298(11) 0.0543(7) 0.7199(11) 0.065(3) Uani 1 1 d . . .
H6 H 0.5389 0.0338 0.7862 0.078 Uiso 1 1 calc R . .
C7 C 0.5887(12) 0.1019(8) 0.7135(14) 0.087(5) Uani 1 1 d . . .
H7 H 0.6379 0.1147 0.7749 0.105 Uiso 1 1 calc R . .
C8 C 0.5767(11) 0.1324(7) 0.6151(16) 0.077(4) Uani 1 1 d . . .
H8 H 0.6196 0.1649 0.6105 0.092 Uiso 1 1 calc R . 1
C9 C 0.5034(11) 0.1159(6) 0.5248(13) 0.067(4) Uani 1 1 d . . .
H9 H 0.4943 0.1376 0.4597 0.081 Uiso 1 1 calc R A 1
C10 C 0.3172(7) 0.3255(5) 0.2043(9) 0.042(2) Uani 1 1 d . . .
C11 C 0.2760(8) 0.3751(5) 0.2088(8) 0.044(3) Uani 1 1 d . . .
C12 C 0.2310(10) 0.4352(5) 0.2241(9) 0.058(3) Uani 1 1 d . . .
H12A H 0.1661 0.4278 0.2367 0.070 Uiso 1 1 calc R . .
H12B H 0.2729 0.4553 0.2885 0.070 Uiso 1 1 calc R . .
O2 O 0.2189(6) 0.4762(3) 0.1327(7) 0.057(2) Uani 1 1 d . . .
C13 C 0.1489(9) 0.4634(5) 0.0378(10) 0.051(3) Uani 1 1 d . . .
C14 C 0.1550(11) 0.4962(5) -0.0521(10) 0.062(3) Uani 1 1 d . . .
H14 H 0.2061 0.5248 -0.0477 0.074 Uiso 1 1 calc R . .
C15 C 0.0841(15) 0.4859(8) -0.1493(13) 0.089(5) Uani 1 1 d . . .
H15 H 0.0871 0.5093 -0.2098 0.107 Uiso 1 1 calc R . .
C16 C 0.0108(14) 0.4436(9) -0.1612(14) 0.094(6) Uani 1 1 d . . .
H16 H -0.0349 0.4379 -0.2288 0.113 Uiso 1 1 calc R . .
C17 C 0.0036(11) 0.4089(8) -0.0734(15) 0.087(5) Uani 1 1 d . . .
H17 H -0.0470 0.3795 -0.0814 0.105 Uiso 1 1 calc R . .
C18 C 0.0714(9) 0.4176(5) 0.0269(11) 0.056(3) Uani 1 1 d . . .
H18 H 0.0671 0.3941 0.0868 0.068 Uiso 1 1 calc R . .
O3 O 0.0413(11) 0.3115(9) 0.2470(13) 0.149(6) Uani 1 1 d . . .
O4 O -0.0005(16) 0.2858(11) 0.3866(18) 0.221(12) Uani 1 1 d . . .
C19 C -0.0158(13) 0.3087(9) 0.3012(15) 0.089(5) Uani 1 1 d . . .
C20 C -0.1143(13) 0.3372(7) 0.2650(16) 0.127(8) Uani 1 1 d D . .
F1 F -0.1878(10) 0.3020(7) 0.262(2) 0.274(14) Uani 1 1 d D . .
F2 F -0.1295(15) 0.3588(11) 0.1671(18) 0.37(2) Uani 1 1 d D . .
F3 F -0.1254(17) 0.3852(8) 0.320(2) 0.33(2) Uani 1 1 d D . .
O5 O 0.2129(7) 0.3734(3) 0.4356(7) 0.061(2) Uani 1 1 d . . .
O6 O 0.1875(7) 0.3597(4) 0.5993(7) 0.067(2) Uani 1 1 d . . .
C21 C 0.1871(8) 0.3897(5) 0.5188(10) 0.050(3) Uani 1 1 d . . .
C22 C 0.1555(11) 0.4579(7) 0.5165(10) 0.086(5) Uani 1 1 d D . .
F4 F 0.1027(14) 0.4711(6) 0.5769(11) 0.200(9) Uani 1 1 d D . .
F5 F 0.1138(14) 0.4803(6) 0.4282(9) 0.208(10) Uani 1 1 d D . .
F6 F 0.2283(13) 0.4926(6) 0.549(2) 0.316(17) Uani 1 1 d D . .
O7 O 0.4097(6) 0.1477(4) 0.1572(6) 0.056(2) Uani 1 1 d . . .
O8 O 0.4331(6) 0.1997(3) 0.0127(6) 0.0508(19) Uani 1 1 d . . .
C23 C 0.6171(9) 0.2124(5) 0.3117(12) 0.054(3) Uani 1 1 d . . .
C24 C 0.7003(10) 0.1644(7) 0.3499(11) 0.085(5) Uani 1 1 d D . .
F7 F 0.6700(10) 0.1138(5) 0.3749(16) 0.206(10) Uani 1 1 d D . .
F8 F 0.7635(12) 0.1808(8) 0.4351(13) 0.259(13) Uani 1 1 d D . .
F9 F 0.7499(10) 0.1524(7) 0.2861(11) 0.186(7) Uani 1 1 d D . .
O9 O 0.6008(7) 0.2291(4) 0.2172(8) 0.072(3) Uani 1 1 d . . .
O10 O 0.5767(7) 0.2271(5) 0.3816(8) 0.077(3) Uani 1 1 d . . .
C25 C 0.4367(8) 0.1529(5) 0.0740(9) 0.044(3) Uani 1 1 d . . .
C26 C 0.4862(9) 0.0941(5) 0.0414(9) 0.061(3) Uani 1 1 d D . .
F10 F 0.5497(9) 0.0695(5) 0.1186(9) 0.152(5) Uani 1 1 d D . .
F11 F 0.5327(12) 0.1039(5) -0.0281(11) 0.185(8) Uani 1 1 d D . .
F12 F 0.4242(8) 0.0528(5) 0.0028(14) 0.221(10) Uani 1 1 d D . .
N1 N -0.0599(10) 0.1692(6) 0.1554(11) 0.083(4) Uani 1 1 d . . .
C27 C -0.1363(13) 0.1697(7) 0.1026(13) 0.084(5) Uani 1 1 d . . .
C28 C -0.2437(13) 0.1767(13) 0.0400(17) 0.157(11) Uani 1 1 d . . .
H28A H -0.2506 0.1692 -0.0361 0.188 Uiso 1 1 calc R . .
H28B H -0.2657 0.2182 0.0492 0.188 Uiso 1 1 calc R . .
H28C H -0.2836 0.1474 0.0665 0.188 Uiso 1 1 calc R . .
O1W O 0.0848(8) 0.2672(5) 0.0723(9) 0.091(3) Uani 1 1 d . . .
H1WA H 0.0274 0.2841 0.0544 0.109 Uiso 1 1 d R . .
H1WB H 0.0819 0.2319 0.0414 0.109 Uiso 1 1 d R . .

loop_
_atom_site_aniso_label
_atom_site_aniso_U_11
_atom_site_aniso_U_22
_atom_site_aniso_U_33
_atom_site_aniso_U_23
_atom_site_aniso_U_13
_atom_site_aniso_U_12
Ag1 0.0723(6) 0.0370(5) 0.0690(6) -0.0027(4) 0.0320(5) 0.0061(4)
Ag2 0.0512(6) 0.1095(10) 0.0807(8) -0.0055(7) 0.0076(5) -0.0099(6)
Ag3 0.063(4) 0.0373(15) 0.070(3) -0.0059(14) 0.033(3) -0.0014(11)
Ag3' 0.145(16) 0.042(2) 0.101(12) -0.002(4) 0.092(13) -0.004(5)
Ag4 0.0758(7) 0.0390(5) 0.0770(7) -0.0114(4) 0.0376(5) -0.0130(4)
Ag5 0.1135(10) 0.0797(8) 0.0516(6) -0.0019(5) 0.0371(6) 0.0201(7)
Ag6 0.0757(7) 0.0701(7) 0.0664(7) -0.0048(5) -0.0024(5) 0.0246(5)
C1 0.048(6) 0.035(6) 0.044(6) 0.001(5) 0.021(5) 0.004(5)
C2 0.061(7) 0.035(6) 0.044(6) 0.008(5) 0.014(5) 0.009(5)
C3 0.098(11) 0.068(8) 0.054(8) 0.010(7) 0.031(7) 0.046(8)
O1 0.076(6) 0.040(4) 0.063(5) 0.009(4) 0.016(5) 0.015(4)
C4 0.049(7) 0.041(6) 0.062(7) -0.002(6) 0.027(6) 0.014(5)
C5 0.074(9) 0.050(7) 0.052(7) 0.010(6) 0.032(7) 0.015(6)
C6 0.072(9) 0.064(8) 0.061(8) 0.000(7) 0.023(7) 0.014(7)
C7 0.074(11) 0.094(12) 0.085(12) -0.033(10) 0.007(9) 0.013(9)
C8 0.057(9) 0.059(8) 0.126(14) -0.020(9) 0.044(10) -0.007(7)
C9 0.086(10) 0.052(7) 0.084(10) 0.016(7) 0.058(9) 0.014(7)
C10 0.038(6) 0.040(6) 0.049(6) 0.006(5) 0.012(5) 0.004(5)
C11 0.055(7) 0.036(6) 0.041(6) 0.005(5) 0.012(5) 0.006(5)
C12 0.095(10) 0.033(6) 0.049(7) -0.006(5) 0.024(7) 0.018(6)
O2 0.079(6) 0.035(4) 0.057(5) 0.001(4) 0.020(4) 0.005(4)
C13 0.050(7) 0.039(6) 0.067(8) 0.000(6) 0.021(6) 0.014(5)
C14 0.094(10) 0.043(6) 0.050(8) 0.009(6) 0.021(7) 0.016(6)
C15 0.133(16) 0.074(11) 0.065(10) 0.012(8) 0.036(11) 0.048(11)
C16 0.105(14) 0.083(12) 0.069(11) -0.023(10) -0.019(10) 0.036(11)
C17 0.053(9) 0.086(11) 0.109(14) -0.029(11) -0.002(9) 0.013(8)
C18 0.064(8) 0.047(7) 0.063(8) -0.002(6) 0.027(7) 0.011(6)
O3 0.102(10) 0.218(17) 0.143(13) -0.071(12) 0.064(10) -0.021(10)
O4 0.186(19) 0.27(3) 0.155(17) 0.120(17) -0.046(14) -0.058(16)
C19 0.074(11) 0.122(14) 0.082(11) -0.022(10) 0.041(10) -0.033(10)
C20 0.062(12) 0.097(14) 0.22(3) 0.041(17) 0.029(14) 0.019(10)
F1 0.080(9) 0.168(14) 0.57(4) 0.10(2) 0.080(16) -0.011(9)
F2 0.23(2) 0.25(3) 0.49(5) 0.15(3) -0.16(3) 0.05(2)
F3 0.33(3) 0.133(13) 0.67(6) -0.09(2) 0.36(4) 0.022(15)
O5 0.085(6) 0.040(4) 0.063(5) -0.004(4) 0.031(5) 0.005(4)
O6 0.080(6) 0.073(6) 0.055(5) 0.029(5) 0.031(5) 0.038(5)
C21 0.049(7) 0.051(7) 0.047(7) -0.001(6) 0.011(5) 0.018(5)
C22 0.128(14) 0.058(9) 0.078(11) -0.009(8) 0.037(10) 0.037(10)
F4 0.36(2) 0.136(11) 0.154(11) 0.038(9) 0.157(15) 0.147(14)
F5 0.39(2) 0.151(11) 0.082(7) 0.054(7) 0.068(11) 0.195(15)
F6 0.215(19) 0.044(7) 0.63(5) -0.061(14) 0.01(2) 0.017(9)
O7 0.069(6) 0.055(5) 0.053(5) 0.004(4) 0.032(4) 0.004(4)
O8 0.072(5) 0.037(4) 0.045(4) 0.003(3) 0.018(4) 0.003(4)
C23 0.041(7) 0.049(7) 0.070(9) 0.012(6) 0.011(6) 0.004(5)
C24 0.061(9) 0.105(13) 0.096(12) 0.020(10) 0.030(9) 0.033(9)
F7 0.158(12) 0.094(8) 0.41(3) 0.129(13) 0.158(16) 0.066(8)
F8 0.210(17) 0.30(2) 0.186(16) -0.062(16) -0.085(14) 0.188(18)
F9 0.157(12) 0.272(17) 0.170(12) 0.091(12) 0.113(11) 0.143(12)
O9 0.064(6) 0.077(6) 0.077(6) 0.035(5) 0.022(5) 0.008(5)
O10 0.077(7) 0.090(7) 0.066(6) 0.013(5) 0.024(5) 0.031(5)
C25 0.041(6) 0.041(6) 0.048(7) -0.013(5) 0.008(5) -0.004(5)
C26 0.071(9) 0.047(7) 0.073(9) -0.007(7) 0.033(8) 0.008(7)
F10 0.167(11) 0.145(10) 0.135(9) 0.005(8) 0.023(8) 0.109(9)
F11 0.31(2) 0.102(8) 0.227(15) 0.030(9) 0.213(16) 0.075(10)
F12 0.098(8) 0.117(9) 0.43(3) -0.166(14) 0.037(12) 0.008(7)
N1 0.065(8) 0.100(10) 0.081(9) 0.023(7) 0.013(7) -0.018(7)
C27 0.076(11) 0.086(11) 0.079(10) 0.018(9) 0.005(9) -0.016(9)
C28 0.066(12) 0.25(3) 0.114(17) 0.022(17) -0.045(11) -0.022(14)
O1W 0.096(8) 0.075(7) 0.104(8) -0.021(6) 0.032(6) -0.018(6)

loop_
_atom_type_symbol
_atom_type_description
_atom_type_scat_dispersion_real
_atom_type_scat_dispersion_imag
_atom_type_scat_source
C C 0.0033 0.0016 'International Tables Vol C Tables 4.2.6.8 and 6.1.1.4'
Ag Ag -0.8971 1.1015 'International Tables Vol C Tables 4.2.6.8 and 6.1.1.4'
F F 0.0171 0.0103 'International Tables Vol C Tables 4.2.6.8 and 6.1.1.4'
N N 0.0061 0.0033 'International Tables Vol C Tables 4.2.6.8 and 6.1.1.4'
O O 0.0106 0.0060 'International Tables Vol C Tables 4.2.6.8 and 6.1.1.4'
H H 0.0000 0.0000 'International Tables Vol C Tables 4.2.6.8 and 6.1.1.4'

loop_
_geom_angle_atom_site_label_1
_geom_angle_atom_site_label_2
_geom_angle_atom_site_label_3
_geom_angle
_geom_angle_site_symmetry_1
_geom_angle_site_symmetry_3
C1 Ag1 O5 165.8(4) . .
C1 Ag1 O3 112.0(5) . .
O5 Ag1 O3 80.8(4) . .
C1 Ag1 Ag5 49.4(3) . 4_566
O5 Ag1 Ag5 121.7(2) . 4_566
O3 Ag1 Ag5 110.8(4) . 4_566
C1 Ag1 Ag2 46.8(3) . .
O5 Ag1 Ag2 144.2(2) . .
O3 Ag1 Ag2 65.8(4) . .
Ag5 Ag1 Ag2 63.63(4) 4_566 .
C1 Ag1 Ag4 57.4(3) . .
O5 Ag1 Ag4 131.1(2) . .
O3 Ag1 Ag4 89.8(3) . .
Ag5 Ag1 Ag4 106.59(4) 4_566 .
Ag2 Ag1 Ag4 64.08(4) . .
C1 Ag1 Ag6 79.5(3) . .
O5 Ag1 Ag6 97.5(2) . .
O3 Ag1 Ag6 127.8(4) . .
Ag5 Ag1 Ag6 113.71(4) 4_566 .
Ag2 Ag1 Ag6 112.78(4) . .
Ag4 Ag1 Ag6 52.54(3) . .
N1 Ag2 C1 172.2(4) . .
N1 Ag2 Ag1 128.8(4) . .
C1 Ag2 Ag1 43.9(3) . .
N1 Ag2 Ag5 136.6(4) . 4_566
C1 Ag2 Ag5 45.1(3) . 4_566
Ag1 Ag2 Ag5 56.39(3) . 4_566
N1 Ag2 Ag4 121.6(3) . .
C1 Ag2 Ag4 54.1(3) . .
Ag1 Ag2 Ag4 59.12(3) . .
Ag5 Ag2 Ag4 98.13(4) 4_566 .
O8 Ag3 C10 125.5(4) 4_566 4_566
O8 Ag3 C8 116.9(5) 4_566 .
C10 Ag3 C8 116.1(5) 4_566 .
O8 Ag3 O9 76.2(4) 4_566 4_566
C10 Ag3 O9 125.7(6) 4_566 4_566
C8 Ag3 O9 79.1(4) . 4_566
O8 Ag3 C9 109.5(5) 4_566 .
C10 Ag3 C9 109.3(5) 4_566 .
C8 Ag3 C9 30.7(5) . .
O9 Ag3 C9 106.2(4) 4_566 .
O8 Ag3 Ag6 122.8(4) 4_566 4_566
C10 Ag3 Ag6 50.9(3) 4_566 4_566
C8 Ag3 Ag6 104.8(5) . 4_566
O9 Ag3 Ag6 75.1(4) 4_566 4_566
C9 Ag3 Ag6 125.6(4) . 4_566
O8 Ag3 Ag4 78.9(3) 4_566 4_566
C10 Ag3 Ag4 49.2(3) 4_566 4_566
C8 Ag3 Ag4 164.1(5) . 4_566
O9 Ag3 Ag4 104.2(4) 4_566 4_566
C9 Ag3 Ag4 149.6(5) . 4_566
Ag6 Ag3 Ag4 62.0(2) 4_566 4_566
O8 Ag3' C10 131.3(7) 4_566 4_566
O8 Ag3' C9 114.3(5) 4_566 .
C10 Ag3' C9 114.3(5) 4_566 .
O8 Ag3' C8 111.7(14) 4_566 .
C10 Ag3' C8 111.4(12) 4_566 .
C9 Ag3' C8 29.9(6) . .
O8 Ag3' Ag4 81.0(4) 4_566 4_566
C10 Ag3' Ag4 50.4(4) 4_566 4_566
C9 Ag3' Ag4 164.1(9) . 4_566
C8 Ag3' Ag4 150(2) . 4_566
O8 Ag3' Ag5 108.7(19) 4_566 4_566
C10 Ag3' Ag5 55.1(10) 4_566 4_566
C9 Ag3' Ag5 105.2(15) . 4_566
C8 Ag3' Ag5 129.8(10) . 4_566
Ag4 Ag3' Ag5 63.9(9) 4_566 4_566
O8 Ag3' Ag6 111.5(14) 4_566 4_566
C10 Ag3' Ag6 46.2(7) 4_566 4_566
C9 Ag3' Ag6 115.6(16) . 4_566
C8 Ag3' Ag6 91.6(17) . 4_566
Ag4 Ag3' Ag6 58.7(4) 4_566 4_566
Ag5 Ag3' Ag6 100.2(5) 4_566 4_566
O8 Ag3' C1 84.6(15) 4_566 .
C10 Ag3' C1 98.0(19) 4_566 .
C9 Ag3' C1 83.9(13) . .
C8 Ag3' C1 113.6(10) . .
Ag4 Ag3' C1 93.8(16) 4_566 .
Ag5 Ag3' C1 43.2(9) 4_566 .
Ag6 Ag3' C1 143.2(13) 4_566 .
O8 Ag3' C2 96.9(15) 4_566 .
C10 Ag3' C2 101.8(18) 4_566 .
C9 Ag3' C2 63.8(10) . .
C8 Ag3' C2 93.7(7) . .
Ag4 Ag3' C2 111.9(19) 4_566 .
Ag5 Ag3' C2 52.6(10) 4_566 .
Ag6 Ag3' C2 146.7(10) 4_566 .
C1 Ag3' C2 20.5(4) . .
C10 Ag4 O6 155.1(4) . 4_565
C10 Ag4 O7 121.8(3) . .
O6 Ag4 O7 77.4(3) 4_565 .
C10 Ag4 C1 105.7(3) . .
O6 Ag4 C1 84.5(3) 4_565 .
O7 Ag4 C1 99.2(3) . .
C10 Ag4 Ag3' 52.9(3) . 4_565
O6 Ag4 Ag3' 127.6(7) 4_565 4_565
O7 Ag4 Ag3' 76.5(7) . 4_565
C1 Ag4 Ag3' 144.2(12) . 4_565
C10 Ag4 Ag6 48.8(3) . .
O6 Ag4 Ag6 155.9(3) 4_565 .
O7 Ag4 Ag6 86.3(2) . .
C1 Ag4 Ag6 80.7(2) . .
Ag3' Ag4 Ag6 63.6(11) 4_565 .
C10 Ag4 Ag3 53.6(3) . 4_565
O6 Ag4 Ag3 132.5(3) 4_565 4_565
O7 Ag4 Ag3 71.4(2) . 4_565
C1 Ag4 Ag3 134.7(3) . 4_565
Ag3' Ag4 Ag3 10.4(11) 4_565 4_565
Ag6 Ag4 Ag3 55.1(2) . 4_565
C10 Ag4 Ag5 53.7(3) . .
O6 Ag4 Ag5 103.0(2) 4_565 .
O7 Ag4 Ag5 125.45(18) . .
C1 Ag4 Ag5 135.3(2) . .
Ag3' Ag4 Ag5 60.2(12) 4_565 .
Ag6 Ag4 Ag5 100.91(4) . .
Ag3 Ag4 Ag5 69.7(2) 4_565 .
C10 Ag4 Ag1 67.1(3) . .
O6 Ag4 Ag1 112.9(2) 4_565 .
O7 Ag4 Ag1 133.54(19) . .
C1 Ag4 Ag1 41.9(2) . .
Ag3' Ag4 Ag1 118.1(4) 4_565 .
Ag6 Ag4 Ag1 66.62(4) . .
Ag3 Ag4 Ag1 114.61(15) 4_565 .
Ag5 Ag4 Ag1 97.31(4) . .
C10 Ag4 Ag2 117.2(3) . .
O6 Ag4 Ag2 56.1(2) 4_565 .
O7 Ag4 Ag2 116.64(19) . .
C1 Ag4 Ag2 42.3(2) . .
Ag3' Ag4 Ag2 166.2(10) 4_565 .
Ag6 Ag4 Ag2 119.03(5) . .
Ag3 Ag4 Ag2 170.74(13) 4_565 .
Ag5 Ag4 Ag2 106.57(5) . .
Ag1 Ag4 Ag2 56.80(3) . .
C1 Ag5 O1W 126.9(4) 4_565 .
C1 Ag5 C10 121.7(4) 4_565 .
O1W Ag5 C10 90.8(4) . .
C1 Ag5 C11 134.5(4) 4_565 .
O1W Ag5 C11 94.3(4) . .
C10 Ag5 C11 27.6(3) . .
C1 Ag5 Ag1 45.9(3) 4_565 4_565
O1W Ag5 Ag1 84.7(3) . 4_565
C10 Ag5 Ag1 112.3(2) . 4_565
C11 Ag5 Ag1 139.9(2) . 4_565
C1 Ag5 Ag3' 72.7(7) 4_565 4_565
O1W Ag5 Ag3' 117.8(4) . 4_565
C10 Ag5 Ag3' 49.4(7) . 4_565
C11 Ag5 Ag3' 70.9(6) . 4_565
Ag1 Ag5 Ag3' 74.3(5) 4_565 4_565
C1 Ag5 Ag4 109.4(3) 4_565 .
O1W Ag5 Ag4 62.1(3) . .
C10 Ag5 Ag4 46.0(2) . .
C11 Ag5 Ag4 70.3(2) . .
Ag1 Ag5 Ag4 74.11(4) 4_565 .
Ag3' Ag5 Ag4 56.0(4) 4_565 .
C1 Ag5 Ag2 44.8(3) 4_565 4_565
O1W Ag5 Ag2 99.2(3) . 4_565
C10 Ag5 Ag2 166.4(2) . 4_565
C11 Ag5 Ag2 157.4(2) . 4_565
Ag1 Ag5 Ag2 59.98(4) 4_565 4_565
Ag3' Ag5 Ag2 117.3(6) 4_565 4_565
Ag4 Ag5 Ag2 132.23(5) . 4_565
C10 Ag6 O10 151.1(4) . .
C10 Ag6 O8 115.4(3) . 4_566
O10 Ag6 O8 92.8(3) . 4_566
C10 Ag6 Ag3 58.0(3) . 4_565
O10 Ag6 Ag3 94.6(3) . 4_565
O8 Ag6 Ag3 170.6(3) 4_566 4_565
C10 Ag6 Ag4 50.5(3) . .
O10 Ag6 Ag4 111.4(3) . .
O8 Ag6 Ag4 119.3(2) 4_566 .
Ag3 Ag6 Ag4 62.93(12) 4_565 .
C10 Ag6 Ag3' 50.2(10) . 4_565
O10 Ag6 Ag3' 102.0(9) . 4_565
O8 Ag6 Ag3' 164.9(8) 4_566 4_565
Ag3 Ag6 Ag3' 8.0(9) 4_565 4_565
Ag4 Ag6 Ag3' 57.6(7) . 4_565
C10 Ag6 Ag1 64.2(3) . .
O10 Ag6 Ag1 132.0(3) . .
O8 Ag6 Ag1 61.7(2) 4_566 .
Ag3 Ag6 Ag1 116.35(14) 4_565 .
Ag4 Ag6 Ag1 60.84(4) . .
Ag3' Ag6 Ag1 108.7(10) 4_565 .
C2 C1 Ag1 161.8(10) . .
C2 C1 Ag2 105.1(8) . .
Ag1 C1 Ag2 89.3(4) . .
C2 C1 Ag5 105.9(8) . 4_566
Ag1 C1 Ag5 84.7(4) . 4_566
Ag2 C1 Ag5 90.1(4) . 4_566
C2 C1 Ag4 89.8(8) . .
Ag1 C1 Ag4 80.7(3) . .
Ag2 C1 Ag4 83.6(3) . .
Ag5 C1 Ag4 164.2(5) 4_566 .
C2 C1 Ag3' 88.5(8) . .
Ag1 C1 Ag3' 82.9(4) . .
Ag2 C1 Ag3' 153.6(5) . .
Ag5 C1 Ag3' 64.1(4) 4_566 .
Ag4 C1 Ag3' 119.7(5) . .
C1 C2 C3 178.9(12) . .
C1 C2 Ag3' 71.0(9) . .
C3 C2 Ag3' 108.4(9) . .
O1 C3 C2 109.3(9) . .
O1 C3 H3A 109.8 . .
C2 C3 H3A 109.8 . .
O1 C3 H3B 109.8 . .
C2 C3 H3B 109.8 . .
H3A C3 H3B 108.3 . .
C4 O1 C3 119.3(10) . .
O1 C4 C9 124.2(12) . .
O1 C4 C5 115.5(11) . .
C9 C4 C5 120.3(12) . .
C6 C5 C4 118.4(12) . .
C6 C5 H5 120.8 . .
C4 C5 H5 120.8 . .
C7 C6 C5 121.8(14) . .
C7 C6 H6 119.1 . .
C5 C6 H6 119.1 . .
C6 C7 C8 119.7(15) . .
C6 C7 H7 120.1 . .
C8 C7 H7 120.1 . .
C9 C8 C7 121.4(14) . .
C9 C8 Ag3 78.9(9) . .
C7 C8 Ag3 101.2(10) . .
C9 C8 Ag3' 68.1(14) . .
C7 C8 Ag3' 106.3(11) . .
Ag3 C8 Ag3' 10.8(9) . .
C9 C8 H8 119.3 . .
C7 C8 H8 119.3 . .
Ag3 C8 H8 89.9 . .
Ag3' C8 H8 95.4 . .
C8 C9 C4 118.3(13) . .
C8 C9 Ag3' 81.9(17) . .
C4 C9 Ag3' 101.3(11) . .
C8 C9 Ag3 70.3(8) . .
C4 C9 Ag3 106.6(8) . .
Ag3' C9 Ag3 11.6(13) . .
C8 C9 H9 120.8 . .
C4 C9 H9 120.8 . .
Ag3' C9 H9 86.9 . .
Ag3 C9 H9 92.8 . .
C11 C10 Ag6 126.1(9) . .
C11 C10 Ag4 140.6(9) . .
Ag6 C10 Ag4 80.7(3) . .
C11 C10 Ag3' 128.8(11) . 4_565
Ag6 C10 Ag3' 83.6(16) . 4_565
Ag4 C10 Ag3' 76.7(5) . 4_565
C11 C10 Ag3 134.8(9) . 4_565
Ag6 C10 Ag3 71.1(4) . 4_565
Ag4 C10 Ag3 77.2(4) . 4_565
Ag3' C10 Ag3 12.7(13) 4_565 4_565
C11 C10 Ag5 79.2(7) . .
Ag6 C10 Ag5 154.4(5) . .
Ag4 C10 Ag5 80.2(3) . .
Ag3' C10 Ag5 75.5(16) 4_565 .
Ag3 C10 Ag5 88.2(4) 4_565 .
C10 C11 C12 175.1(12) . .
C10 C11 Ag5 73.2(7) . .
C12 C11 Ag5 111.6(7) . .
O2 C12 C11 113.2(9) . .
O2 C12 H12A 108.9 . .
C11 C12 H12A 108.9 . .
O2 C12 H12B 108.9 . .
C11 C12 H12B 108.9 . .
H12A C12 H12B 107.8 . .
C13 O2 C12 119.8(9) . .
O2 C13 C14 116.7(11) . .
O2 C13 C18 124.2(11) . .
C14 C13 C18 119.1(12) . .
C13 C14 C15 118.6(14) . .
C13 C14 H14 120.7 . .
C15 C14 H14 120.7 . .
C16 C15 C14 123.2(16) . .
C16 C15 H15 118.4 . .
C14 C15 H15 118.4 . .
C15 C16 C17 119.9(15) . .
C15 C16 H16 120.1 . .
C17 C16 H16 120.1 . .
C18 C17 C16 119.9(16) . .
C18 C17 H17 120.1 . .
C16 C17 H17 120.1 . .
C17 C18 C13 119.3(14) . .
C17 C18 H18 120.4 . .
C13 C18 H18 120.4 . .
C19 O3 Ag1 105.5(15) . .
O4 C19 O3 126(3) . .
O4 C19 C20 113.2(19) . .
O3 C19 C20 121(2) . .
F1 C20 F3 106.5(15) . .
F1 C20 F2 105.4(15) . .
F3 C20 F2 103.2(15) . .
F1 C20 C19 116.1(16) . .
F3 C20 C19 114.0(19) . .
F2 C20 C19 110.5(16) . .
C21 O5 Ag1 125.7(8) . .
C21 O6 Ag4 130.9(7) . 4_566
O6 C21 O5 128.9(11) . .
O6 C21 C22 117.6(10) . .
O5 C21 C22 113.4(10) . .
F5 C22 F4 105.7(12) . .
F5 C22 F6 102.3(13) . .
F4 C22 F6 103.0(13) . .
F5 C22 C21 117.4(12) . .
F4 C22 C21 115.2(13) . .
F6 C22 C21 111.5(12) . .
C25 O7 Ag4 115.1(7) . .
C25 O8 Ag3' 116.2(10) . 4_565
C25 O8 Ag6 134.2(7) . 4_565
Ag3' O8 Ag6 109.6(9) 4_565 4_565
C25 O8 Ag3 107.9(7) . 4_565
Ag3' O8 Ag3 12.8(13) 4_565 4_565
Ag6 O8 Ag3 117.2(4) 4_565 4_565
O10 C23 O9 130.4(12) . .
O10 C23 C24 113.7(12) . .
O9 C23 C24 115.9(12) . .
F9 C24 F7 106.0(13) . .
F9 C24 F8 104.2(12) . .
F7 C24 F8 103.5(13) . .
F9 C24 C23 116.3(13) . .
F7 C24 C23 113.3(12) . .
F8 C24 C23 112.3(13) . .
C23 O9 Ag3 121.9(9) . 4_565
C23 O10 Ag6 117.2(8) . .
O7 C25 O8 129.6(10) . .
O7 C25 C26 114.8(10) . .
O8 C25 C26 115.6(10) . .
F12 C26 F10 106.0(11) . .
F12 C26 F11 106.1(11) . .
F10 C26 F11 103.8(11) . .
F12 C26 C25 112.3(10) . .
F10 C26 C25 114.0(10) . .
F11 C26 C25 113.8(10) . .
C27 N1 Ag2 179.9(16) . .
N1 C27 C28 173(2) . .
C27 C28 H28A 109.5 . .
C27 C28 H28B 109.5 . .
H28A C28 H28B 109.5 . .
C27 C28 H28C 109.5 . .
H28A C28 H28C 109.5 . .
H28B C28 H28C 109.5 . .
Ag5 O1W H1WA 109.3 . .
Ag5 O1W H1WB 109.3 . .
H1WA O1W H1WB 109.5 . .

loop_
_geom_bond_atom_site_label_1
_geom_bond_atom_site_label_2
_geom_bond_distance
_geom_bond_site_symmetry_2
Ag1 C1 2.138(10) .
Ag1 O5 2.184(7) .
Ag1 O3 2.689(17) .
Ag1 Ag5 2.9658(14) 4_566
Ag1 Ag2 3.0834(16) .
Ag1 Ag4 3.1627(14) .
Ag1 Ag6 3.3241(17) .
Ag2 N1 2.177(14) .
Ag2 C1 2.247(11) .
Ag2 Ag5 3.1905(17) 4_566
Ag2 Ag4 3.3142(16) .
Ag3 O8 2.373(10) 4_566
Ag3 C10 2.393(12) 4_566
Ag3 C8 2.508(15) .
Ag3 O9 2.566(13) 4_566
Ag3 C9 2.613(16) .
Ag3 Ag6 2.668(11) 4_566
Ag3 Ag4 2.899(7) 4_566
Ag3' O8 2.321(12) 4_566
Ag3' C10 2.331(16) 4_566
Ag3' C9 2.529(17) .
Ag3' C8 2.70(4) .
Ag3' Ag4 2.842(15) 4_566
Ag3' Ag5 2.97(6) 4_566
Ag3' Ag6 3.01(4) 4_566
Ag4 C10 2.249(10) .
Ag4 O6 2.282(8) 4_565
Ag4 O7 2.473(8) .
Ag4 C1 2.700(10) .
Ag4 Ag3' 2.842(15) 4_565
Ag4 Ag6 2.8747(15) .
Ag4 Ag3 2.899(7) 4_565
Ag4 Ag5 3.0789(16) .
Ag5 C1 2.261(10) 4_565
Ag5 O1W 2.318(10) .
Ag5 C10 2.519(10) .
Ag5 C11 2.585(11) .
Ag5 Ag1 2.9658(14) 4_565
Ag5 Ag3' 2.97(6) 4_565
Ag5 Ag2 3.1905(17) 4_565
Ag6 C10 2.190(10) .
Ag6 O10 2.210(9) .
Ag6 O8 2.372(7) 4_566
Ag6 Ag3 2.668(11) 4_565
Ag6 Ag3' 3.01(4) 4_565
C1 C2 1.172(14) .
C1 Ag5 2.261(10) 4_566
C2 C3 1.531(15) .
C3 O1 1.407(14) .
C3 H3A 0.9700 .
C3 H3B 0.9700 .
O1 C4 1.384(14) .
C4 C9 1.387(17) .
C4 C5 1.397(16) .
C5 C6 1.373(18) .
C5 H5 0.9300 .
C6 C7 1.33(2) .
C6 H6 0.9300 .
C7 C8 1.38(2) .
C7 H7 0.9300 .
C8 C9 1.36(2) .
C8 H8 0.9300 .
C9 H9 0.9300 .
C10 C11 1.220(14) .
C10 Ag3' 2.331(16) 4_565
C10 Ag3 2.393(12) 4_565
C11 C12 1.472(14) .
C12 O2 1.433(13) .
C12 H12A 0.9700 .
C12 H12B 0.9700 .
O2 C13 1.358(14) .
C13 C14 1.366(17) .
C13 C18 1.437(17) .
C14 C15 1.38(2) .
C14 H14 0.9300 .
C15 C16 1.34(2) .
C15 H15 0.9300 .
C16 C17 1.37(2) .
C16 H16 0.9300 .
C17 C18 1.38(2) .
C17 H17 0.9300 .
C18 H18 0.9300 .
O3 C19 1.185(18) .
O4 C19 1.16(2) .
C19 C20 1.46(3) .
C20 F1 1.262(15) .
C20 F3 1.281(15) .
C20 F2 1.293(16) .
O5 C21 1.256(13) .
O6 C21 1.211(13) .
O6 Ag4 2.282(8) 4_566
C21 C22 1.530(17) .
C22 F5 1.216(12) .
C22 F4 1.230(13) .
C22 F6 1.234(14) .
O7 C25 1.220(13) .
O8 C25 1.266(13) .
O8 Ag3' 2.321(12) 4_565
O8 Ag6 2.372(7) 4_565
O8 Ag3 2.373(10) 4_565
C23 O10 1.214(16) .
C23 O9 1.217(15) .
C23 C24 1.528(18) .
C24 F9 1.227(12) .
C24 F7 1.237(13) .
C24 F8 1.248(13) .
O9 Ag3 2.566(13) 4_565
C25 C26 1.548(16) .
C26 F12 1.242(12) .
C26 F10 1.247(12) .
C26 F11 1.246(12) .
N1 C27 1.092(17) .
C27 C28 1.50(2) .
C28 H28A 0.9600 .
C28 H28B 0.9600 .
C28 H28C 0.9600 .
O1W H1WA 0.8500 .
O1W H1WB 0.8501 .
